data_1530284
loop_
_publ_author_name
'Lii, K.-H.'
'Wang, C.-C.'
'Wang, S.-L.'

_publ_section_title
;
 Zigzag octahedral cluster chains in Ba Mo6 O10
;
_journal_name_full 'Journal of Solid State Chemistry'
_journal_page_first 407
_journal_page_last 411
_journal_volume 77
_journal_year 1988
_chemical_formula_sum 'Ba Mo6 O10'
_space_group_IT_number 62
_symmetry_space_group_name_Hall '-P 2ac 2n'
_symmetry_space_group_name_H-M 'P n m a'
_cell_angle_alpha 90
_cell_angle_beta 90
_cell_angle_gamma 90
_cell_formula_units_Z 4
_cell_length_a 10.154
_cell_length_b 8.641
_cell_length_c 9.184
_cell_volume 805.811
_citation_journal_id_ASTM JSSCBI
_cod_data_source_file Lii_JSSCBI_1988_1699.cif
_cod_data_source_block Ba1Mo6O10
_cod_original_cell_volume 805.8107
_cod_original_formula_sum 'Ba1 Mo6 O10'
_cod_database_code 1530284

loop_
_symmetry_equiv_pos_as_xyz
x,y,z
-x+1/2,-y,z+1/2
x+1/2,-y+1/2,-z+1/2
-x,y+1/2,-z
-x,-y,-z
x-1/2,y,-z-1/2
-x-1/2,y-1/2,z-1/2
x,-y-1/2,z

loop_
_atom_site_label
_atom_site_type_symbol
_atom_site_fract_x
_atom_site_fract_y
_atom_site_fract_z
_atom_site_occupancy
_atom_site_U_iso_or_equiv
O5 O-2 0.0433 0.25 0.7445 1 0.0
Mo1 Mo+3 0.0346 0.25 0.3827 1 0.0
O4 O-2 0.1426 0.092 0.504 1 0.0
O1 O-2 0.9492 0.088 0.2565 1 0.0
O6 O-2 0.6319 0.0909 0.5091 1 0.0
Mo4 Mo+3 0.7862 0.095 0.3865 1 0.0
O2 O-2 0.6991 -0.0828 0.2542 1 0.0
Mo3 Mo+3 0.7222 0.25 0.6275 1 0.0
Mo2 Mo+3 0.9592 0.0844 0.617 1 0.0
O3 O-2 0.206 0.25 0.2484 1 0.0
Ba1 Ba+2 0.3971 0.25 0.4959 1 0.0
